data_4066896
loop_
_publ_author_name
'Hapke, Marko'
'Weding, Nico'
'Spannenberg, Anke'

_publ_section_title
;
 Highly Reactive Cyclopentadienylcobalt(I) Olefin Complexes
;
_journal_issue 19
_journal_name_full Organometallics
_journal_page_first 4298
_journal_paper_doi 10.1021/om100692k
_journal_volume 29
_journal_year 2010
_chemical_formula_sum 'C11 H15 Co'
_chemical_formula_weight 206.16
_chemical_name_systematic
; 
 ? 
;
_space_group_IT_number 7
_symmetry_space_group_name_Hall 'P -2yac'
_symmetry_space_group_name_H-M 'P 1 n 1'
_atom_sites_solution_hydrogens geom
_atom_sites_solution_primary direct
_atom_sites_solution_secondary difmap
_audit_creation_method SHELXL-97
_cell_angle_alpha 90.00
_cell_angle_beta 100.803(8)
_cell_angle_gamma 90.00
_cell_formula_units_Z 2
_cell_length_a 5.6233(6)
_cell_length_b 12.5738(13)
_cell_length_c 6.7557(7)
_cell_measurement_temperature 200(2)
_cell_volume 469.20(9)
_computing_structure_refinement 'SHELXL-97 (Sheldrick, 1997)'
_computing_structure_solution 'SHELXS-97 (Sheldrick, 1990)'
_diffrn_ambient_temperature 200(2)
_diffrn_measured_fraction_theta_full 0.998
_diffrn_measured_fraction_theta_max 0.998
_diffrn_radiation_monochromator graphite
_diffrn_radiation_source 'fine-focus sealed tube'
_diffrn_radiation_type MoK\a
_diffrn_radiation_wavelength 0.71073
_diffrn_reflns_av_R_equivalents 0.0695
_diffrn_reflns_av_sigmaI/netI 0.0631
_diffrn_reflns_limit_h_max 6
_diffrn_reflns_limit_h_min -7
_diffrn_reflns_limit_k_max 15
_diffrn_reflns_limit_k_min -15
_diffrn_reflns_limit_l_max 8
_diffrn_reflns_limit_l_min -8
_diffrn_reflns_number 5314
_diffrn_reflns_theta_full 26.73
_diffrn_reflns_theta_max 26.73
_diffrn_reflns_theta_min 1.62
_exptl_absorpt_coefficient_mu 1.767
_exptl_crystal_density_diffrn 1.459
_exptl_crystal_density_method 'not measured'
_exptl_crystal_F_000 216
_refine_diff_density_max 0.931
_refine_diff_density_min -0.471
_refine_diff_density_rms 0.101
_refine_ls_abs_structure_details 'Flack H D (1983), Acta Cryst. A39, 876-881'
_refine_ls_abs_structure_Flack 0.00(3)
_refine_ls_extinction_method none
_refine_ls_goodness_of_fit_ref 1.054
_refine_ls_hydrogen_treatment mixed
_refine_ls_matrix_type full
_refine_ls_number_parameters 108
_refine_ls_number_reflns 1911
_refine_ls_number_restraints 17
_refine_ls_restrained_S_all 1.049
_refine_ls_R_factor_all 0.0454
_refine_ls_R_factor_gt 0.0412
_refine_ls_shift/su_max 0.001
_refine_ls_shift/su_mean 0.000
_refine_ls_structure_factor_coef Fsqd
_refine_ls_weighting_details 'calc w=1/[\s^2^(Fo^2^)+(0.0579P)^2^+0.0000P] where P=(Fo^2^+2Fc^2^)/3'
_refine_ls_weighting_scheme calc
_refine_ls_wR_factor_gt 0.0917
_refine_ls_wR_factor_ref 0.0930
_reflns_number_gt 1734
_reflns_number_total 1911
_reflns_threshold_expression >2sigma(I)
_cod_data_source_file om100692k_si_002.cif
_cod_data_source_block ks983m
_cod_original_cell_volume 469.20(8)
_cod_database_code 4066896

loop_
_symmetry_equiv_pos_as_xyz
'x, y, z'
'x+1/2, -y, z+1/2'

loop_
_atom_site_label
_atom_site_type_symbol
_atom_site_fract_x
_atom_site_fract_y
_atom_site_fract_z
_atom_site_U_iso_or_equiv
_atom_site_adp_type
_atom_site_occupancy
_atom_site_symmetry_multiplicity
_atom_site_calc_flag
_atom_site_refinement_flags
_atom_site_disorder_assembly
_atom_site_disorder_group
C1 C 0.381(2) 0.7358(5) 1.1324(12) 0.0481(11) Uani 1 1 d . A .
H1A H 0.4281 0.6694 1.2087 0.058 Uiso 1 1 calc R . .
H1B H 0.5151 0.7878 1.1411 0.058 Uiso 1 1 calc R . .
C2 C 0.154(2) 0.7766(4) 1.1408(11) 0.0493(11) Uani 1 1 d D . .
H2A H 0.0592 0.7305 1.2183 0.059 Uiso 0.81(2) 1 calc PR A 1
H2B H 0.0497 0.7421 1.2268 0.059 Uiso 0.19(2) 1 calc PR A 2
C5 C 0.148(2) 0.8755(3) 0.7863(10) 0.0516(13) Uani 1 1 d D . .
H5A H 0.0139 0.8974 0.6749 0.062 Uiso 0.81(2) 1 calc PR A 1
H5B H 0.0205 0.8846 0.6628 0.062 Uiso 0.19(2) 1 calc PR A 2
C6 C 0.353(2) 0.8282(4) 0.7294(12) 0.0513(12) Uani 1 1 d . A .
H6A H 0.5128 0.8498 0.8061 0.062 Uiso 1 1 calc R . .
H6B H 0.3481 0.8193 0.5832 0.062 Uiso 1 1 calc R . .
C7 C -0.159(2) 0.6369(4) 0.8035(14) 0.0572(14) Uani 1 1 d . . .
H7 H -0.3038 0.6574 0.8474 0.069 Uiso 1 1 calc R A .
C8 C -0.092(2) 0.6647(4) 0.6215(12) 0.0504(12) Uani 1 1 d . A .
H8 H -0.1821 0.7079 0.5187 0.061 Uiso 1 1 calc R . .
C9 C 0.134(2) 0.6169(4) 0.6180(11) 0.0412(10) Uani 1 1 d . . .
H9 H 0.2226 0.6235 0.5121 0.049 Uiso 1 1 calc R A .
C10 C 0.207(2) 0.5585(5) 0.7942(14) 0.0442(14) Uani 1 1 d . A .
H10 H 0.3502 0.5173 0.8292 0.053 Uiso 1 1 calc R . .
C11 C 0.026(2) 0.5729(5) 0.9092(15) 0.0524(19) Uani 1 1 d . A .
H11 H 0.0292 0.5437 1.0394 0.063 Uiso 1 1 calc R . .
Co1 Co 0.1634(18) 0.72017(3) 0.8635(9) 0.02833(16) Uani 1 1 d . A .
C3A C 0.076(2) 0.8919(4) 1.1333(13) 0.053(2) Uiso 0.81(2) 1 d PD A 1
H3A1 H 0.1310 0.9264 1.2656 0.064 Uiso 0.81(2) 1 calc PR A 1
H3A2 H -0.1028 0.8973 1.0979 0.064 Uiso 0.81(2) 1 calc PR A 1
C4A C 0.1915(16) 0.9442(6) 0.9733(10) 0.055(2) Uiso 0.81(2) 1 d PD A 1
H4A1 H 0.1203 1.0156 0.9412 0.066 Uiso 0.81(2) 1 calc PR A 1
H4A2 H 0.3676 0.9527 1.0232 0.066 Uiso 0.81(2) 1 calc PR A 1
C3B C 0.203(7) 0.8950(8) 1.155(4) 0.067(11) Uiso 0.19(2) 1 d PD A 2
H3B1 H 0.1362 0.9266 1.2674 0.080 Uiso 0.19(2) 1 calc PR A 2
H3B2 H 0.3789 0.9094 1.1772 0.080 Uiso 0.19(2) 1 calc PR A 2
C4B C 0.077(6) 0.940(3) 0.955(2) 0.072(12) Uiso 0.19(2) 1 d PD A 2
H4B1 H 0.1240 1.0151 0.9435 0.086 Uiso 0.19(2) 1 calc PR A 2
H4B2 H -0.1008 0.9368 0.9459 0.086 Uiso 0.19(2) 1 calc PR A 2

loop_
_atom_site_aniso_label
_atom_site_aniso_U_11
_atom_site_aniso_U_22
_atom_site_aniso_U_33
_atom_site_aniso_U_23
_atom_site_aniso_U_13
_atom_site_aniso_U_12
C1 0.042(3) 0.066(3) 0.031(2) -0.001(2) -0.0076(18) -0.003(2)
C2 0.064(3) 0.056(3) 0.029(2) -0.006(2) 0.0108(19) -0.002(3)
C5 0.075(4) 0.0169(18) 0.057(3) 0.0120(16) -0.004(3) -0.002(2)
C6 0.060(3) 0.046(3) 0.051(3) 0.007(2) 0.018(2) -0.015(2)
C7 0.032(2) 0.050(3) 0.094(4) -0.026(3) 0.022(2) -0.017(2)
C8 0.044(3) 0.041(3) 0.057(3) -0.016(2) -0.015(2) -0.002(2)
C9 0.049(3) 0.034(2) 0.041(2) -0.0097(18) 0.0092(19) 0.0008(18)
C10 0.048(3) 0.026(2) 0.058(3) -0.0005(19) 0.010(3) -0.006(2)
C11 0.075(5) 0.028(3) 0.063(4) 0.002(2) 0.036(4) -0.015(3)
Co1 0.0271(2) 0.0274(2) 0.0306(2) 0.0006(5) 0.00567(14) -0.0015(4)

loop_
_atom_type_symbol
_atom_type_description
_atom_type_scat_dispersion_real
_atom_type_scat_dispersion_imag
_atom_type_scat_source
C C 0.0033 0.0016 'International Tables Vol C Tables 4.2.6.8 and 6.1.1.4'
H H 0.0000 0.0000 'International Tables Vol C Tables 4.2.6.8 and 6.1.1.4'
Co Co 0.3494 0.9721 'International Tables Vol C Tables 4.2.6.8 and 6.1.1.4'

loop_
_geom_angle_atom_site_label_1
_geom_angle_atom_site_label_2
_geom_angle_atom_site_label_3
_geom_angle
C2 C1 Co1 70.2(3)
C2 C1 H1A 116.6
Co1 C1 H1A 116.6
C2 C1 H1B 116.6
Co1 C1 H1B 116.6
H1A C1 H1B 113.6
C1 C2 C3A 128.2(6)
C1 C2 C3B 102.1(18)
C3A C2 C3B 26.9(15)
C1 C2 Co1 69.3(3)
C3A C2 Co1 111.4(4)
C3B C2 Co1 111.8(13)
C1 C2 H2A 113.1
C3A C2 H2A 113.1
C3B C2 H2A 130.1
Co1 C2 H2A 113.1
C1 C2 H2B 120.6
C3A C2 H2B 103.6
C3B C2 H2B 120.6
Co1 C2 H2B 120.6
H2A C2 H2B 9.7
C6 C5 C4A 117.2(6)
C6 C5 C4B 140.9(17)
C4A C5 C4B 24.3(17)
C6 C5 Co1 70.4(3)
C4A C5 Co1 110.2(4)
C4B C5 Co1 109.1(15)
C6 C5 H5A 116.8
C4A C5 H5A 116.8
C4B C5 H5A 98.6
Co1 C5 H5A 116.8
C6 C5 H5B 108.4
C4A C5 H5B 127.5
C4B C5 H5B 108.4
Co1 C5 H5B 108.4
H5A C5 H5B 10.7
C5 C6 Co1 68.9(3)
C5 C6 H6A 116.8
Co1 C6 H6A 116.8
C5 C6 H6B 116.8
Co1 C6 H6B 116.8
H6A C6 H6B 113.8
C8 C7 C11 107.0(5)
C8 C7 Co1 70.9(3)
C11 C7 Co1 69.4(3)
C8 C7 H7 126.5
C11 C7 H7 126.5
Co1 C7 H7 124.8
C7 C8 C9 107.6(5)
C7 C8 Co1 69.8(3)
C9 C8 Co1 70.4(3)
C7 C8 H8 126.2
C9 C8 H8 126.2
Co1 C8 H8 125.2
C10 C9 C8 109.4(5)
C10 C9 Co1 71.5(3)
C8 C9 Co1 70.1(3)
C10 C9 H9 125.3
C8 C9 H9 125.3
Co1 C9 H9 124.7
C9 C10 C11 106.1(6)
C9 C10 Co1 69.7(3)
C11 C10 Co1 68.1(4)
C9 C10 H10 126.9
C11 C10 H10 126.9
Co1 C10 H10 126.8
C10 C11 C7 109.9(6)
C10 C11 Co1 72.6(4)
C7 C11 Co1 70.8(3)
C10 C11 H11 125.1
C7 C11 H11 125.1
Co1 C11 H11 123.1
C1 Co1 C2 40.4(2)
C1 Co1 C5 97.4(2)
C2 Co1 C5 83.8(2)
C1 Co1 C6 93.2(2)
C2 Co1 C6 106.6(2)
C5 Co1 C6 40.6(2)
C1 Co1 C11 97.8(3)
C2 Co1 C11 95.9(2)
C5 Co1 C11 155.9(3)
C6 Co1 C11 155.5(2)
C1 Co1 C7 126.3(3)
C2 Co1 C7 100.7(2)
C5 Co1 C7 116.5(3)
C6 Co1 C7 139.6(3)
C11 Co1 C7 39.8(3)
C1 Co1 C8 163.7(2)
C2 Co1 C8 135.6(2)
C5 Co1 C8 97.6(2)
C6 Co1 C8 102.4(2)
C11 Co1 C8 66.0(3)
C7 Co1 C8 39.3(3)
C1 Co1 C9 136.5(2)
C2 Co1 C9 161.13(19)
C5 Co1 C9 113.77(19)
C6 Co1 C9 91.8(2)
C11 Co1 C9 65.3(2)
C7 Co1 C9 66.0(2)
C8 Co1 C9 39.5(2)
C1 Co1 C10 102.7(3)
C2 Co1 C10 124.8(2)
C5 Co1 C10 151.1(2)
C6 Co1 C10 116.8(2)
C11 Co1 C10 39.3(2)
C7 Co1 C10 66.6(2)
C8 Co1 C10 66.1(2)
C9 Co1 C10 38.8(2)
C2 C3A C4A 106.2(5)
C2 C3A H3A1 110.5
C4A C3A H3A1 110.5
C2 C3A H3A2 110.5
C4A C3A H3A2 110.5
H3A1 C3A H3A2 108.7
C5 C4A C3A 109.0(5)
C5 C4A H4A1 109.9
C3A C4A H4A1 109.9
C5 C4A H4A2 109.9
C3A C4A H4A2 109.9
H4A1 C4A H4A2 108.3
C4B C3B C2 105(2)
C4B C3B H3B1 110.7
C2 C3B H3B1 110.7
C4B C3B H3B2 110.7
C2 C3B H3B2 110.7
H3B1 C3B H3B2 108.8
C3B C4B C5 109(2)
C3B C4B H4B1 109.9
C5 C4B H4B1 109.9
C3B C4B H4B2 109.9
C5 C4B H4B2 109.9
H4B1 C4B H4B2 108.3

loop_
_geom_bond_atom_site_label_1
_geom_bond_atom_site_label_2
_geom_bond_distance
C1 C2 1.388(8)
C1 Co1 2.001(5)
C1 H1A 0.9900
C1 H1B 0.9900
C2 C3A 1.513(5)
C2 C3B 1.513(5)
C2 Co1 2.013(4)
C2 H2A 1.0000
C2 H2B 1.0000
C5 C6 1.409(8)
C5 C4A 1.512(5)
C5 C4B 1.513(5)
C5 Co1 2.019(4)
C5 H5A 1.0000
C5 H5B 1.0000
C6 Co1 2.039(5)
C6 H6A 0.9900
C6 H6B 0.9900
C7 C8 1.398(9)
C7 C11 1.403(10)
C7 Co1 2.069(5)
C7 H7 0.9500
C8 C9 1.409(7)
C8 Co1 2.084(5)
C8 H8 0.9500
C9 C10 1.393(8)
C9 Co1 2.088(4)
C9 H9 0.9500
C10 C11 1.402(8)
C10 Co1 2.111(7)
C10 H10 0.9500
C11 Co1 2.051(5)
C11 H11 0.9500
C3A C4A 1.513(5)
C3A H3A1 0.9900
C3A H3A2 0.9900
C4A H4A1 0.9900
C4A H4A2 0.9900
C3B C4B 1.513(5)
C3B H3B1 0.9900
C3B H3B2 0.9900
C4B H4B1 0.9900
C4B H4B2 0.9900

loop_
_geom_torsion_atom_site_label_1
_geom_torsion_atom_site_label_2
_geom_torsion_atom_site_label_3
_geom_torsion_atom_site_label_4
_geom_torsion
Co1 C1 C2 C3A -101.5(5)
Co1 C1 C2 C3B -108.9(12)
C4A C5 C6 Co1 103.2(4)
C4B C5 C6 Co1 97(3)
C11 C7 C8 C9 0.2(6)
Co1 C7 C8 C9 60.6(3)
C11 C7 C8 Co1 -60.3(4)
C7 C8 C9 C10 0.8(6)
Co1 C8 C9 C10 60.9(4)
C7 C8 C9 Co1 -60.2(3)
C8 C9 C10 C11 -1.5(7)
Co1 C9 C10 C11 58.6(5)
C8 C9 C10 Co1 -60.1(3)
C9 C10 C11 C7 1.6(7)
Co1 C10 C11 C7 61.3(4)
C9 C10 C11 Co1 -59.7(4)
C8 C7 C11 C10 -1.2(7)
Co1 C7 C11 C10 -62.5(5)
C8 C7 C11 Co1 61.3(3)
C2 C1 Co1 C5 71.3(4)
C2 C1 Co1 C6 112.0(3)
C2 C1 Co1 C11 -89.9(4)
C2 C1 Co1 C7 -59.5(4)
C2 C1 Co1 C8 -84.9(9)
C2 C1 Co1 C9 -152.0(3)
C2 C1 Co1 C10 -129.6(3)
C3A C2 Co1 C1 124.2(6)
C3B C2 Co1 C1 95.2(18)
C1 C2 Co1 C5 -109.1(4)
C3A C2 Co1 C5 15.1(5)
C3B C2 Co1 C5 -13.9(18)
C1 C2 Co1 C6 -75.0(4)
C3A C2 Co1 C6 49.1(5)
C3B C2 Co1 C6 20.2(18)
C1 C2 Co1 C11 95.1(4)
C3A C2 Co1 C11 -140.7(5)
C3B C2 Co1 C11 -169.7(18)
C1 C2 Co1 C7 135.1(4)
C3A C2 Co1 C7 -100.8(5)
C3B C2 Co1 C7 -129.7(18)
C1 C2 Co1 C8 156.4(4)
C3A C2 Co1 C8 -79.4(6)
C3B C2 Co1 C8 -108.4(18)
C1 C2 Co1 C9 91.5(7)
C3A C2 Co1 C9 -144.3(6)
C3B C2 Co1 C9 -173.2(18)
C1 C2 Co1 C10 66.2(4)
C3A C2 Co1 C10 -169.6(5)
C3B C2 Co1 C10 161.4(17)
C6 C5 Co1 C1 86.3(3)
C4A C5 Co1 C1 -26.4(5)
C4B C5 Co1 C1 -52.1(19)
C6 C5 Co1 C2 124.5(4)
C4A C5 Co1 C2 11.8(5)
C4B C5 Co1 C2 -14.0(19)
C4A C5 Co1 C6 -112.7(6)
C4B C5 Co1 C6 -138.5(19)
C6 C5 Co1 C11 -145.0(6)
C4A C5 Co1 C11 102.3(7)
C4B C5 Co1 C11 76.6(19)
C6 C5 Co1 C7 -136.6(3)
C4A C5 Co1 C7 110.7(5)
C4B C5 Co1 C7 84.9(19)
C6 C5 Co1 C8 -100.2(3)
C4A C5 Co1 C8 147.0(5)
C4B C5 Co1 C8 121.3(18)
C6 C5 Co1 C9 -62.6(4)
C4A C5 Co1 C9 -175.4(5)
C4B C5 Co1 C9 158.9(18)
C6 C5 Co1 C10 -47.5(6)
C4A C5 Co1 C10 -160.2(5)
C4B C5 Co1 C10 174.1(19)
C5 C6 Co1 C1 -97.6(3)
C5 C6 Co1 C2 -58.7(4)
C5 C6 Co1 C11 145.6(6)
C5 C6 Co1 C7 71.8(4)
C5 C6 Co1 C8 87.2(3)
C5 C6 Co1 C9 125.6(3)
C5 C6 Co1 C10 156.5(3)
C10 C11 Co1 C1 -100.5(4)
C7 C11 Co1 C1 140.4(4)
C10 C11 Co1 C2 -141.2(4)
C7 C11 Co1 C2 99.7(4)
C10 C11 Co1 C5 130.8(6)
C7 C11 Co1 C5 11.8(8)
C10 C11 Co1 C6 15.4(9)
C7 C11 Co1 C6 -103.7(7)
C10 C11 Co1 C7 119.1(5)
C10 C11 Co1 C8 81.1(4)
C7 C11 Co1 C8 -38.0(4)
C10 C11 Co1 C9 37.5(3)
C7 C11 Co1 C9 -81.6(4)
C7 C11 Co1 C10 -119.1(5)
C8 C7 Co1 C1 -169.0(3)
C11 C7 Co1 C1 -51.6(5)
C8 C7 Co1 C2 156.3(3)
C11 C7 Co1 C2 -86.3(4)
C8 C7 Co1 C5 67.9(4)
C11 C7 Co1 C5 -174.7(4)
C8 C7 Co1 C6 24.2(5)
C11 C7 Co1 C6 141.6(4)
C8 C7 Co1 C11 -117.4(5)
C11 C7 Co1 C8 117.4(5)
C8 C7 Co1 C9 -37.8(3)
C11 C7 Co1 C9 79.6(4)
C8 C7 Co1 C10 -80.3(4)
C11 C7 Co1 C10 37.1(3)
C7 C8 Co1 C1 33.0(9)
C9 C8 Co1 C1 -85.2(8)
C7 C8 Co1 C2 -34.4(5)
C9 C8 Co1 C2 -152.6(3)
C7 C8 Co1 C5 -123.2(3)
C9 C8 Co1 C5 118.6(3)
C7 C8 Co1 C6 -164.2(3)
C9 C8 Co1 C6 77.6(3)
C7 C8 Co1 C11 38.5(3)
C9 C8 Co1 C11 -79.7(4)
C9 C8 Co1 C7 -118.2(5)
C7 C8 Co1 C9 118.2(5)
C7 C8 Co1 C10 81.7(4)
C9 C8 Co1 C10 -36.5(3)
C10 C9 Co1 C1 36.3(5)
C8 C9 Co1 C1 156.0(4)
C10 C9 Co1 C2 -34.2(8)
C8 C9 Co1 C2 85.4(7)
C10 C9 Co1 C5 168.3(3)
C8 C9 Co1 C5 -72.0(4)
C10 C9 Co1 C6 133.0(4)
C8 C9 Co1 C6 -107.4(4)
C10 C9 Co1 C11 -38.1(4)
C8 C9 Co1 C11 81.6(4)
C10 C9 Co1 C7 -82.0(4)
C8 C9 Co1 C7 37.7(4)
C10 C9 Co1 C8 -119.6(5)
C8 C9 Co1 C10 119.6(5)
C9 C10 Co1 C1 -155.3(3)
C11 C10 Co1 C1 86.8(4)
C9 C10 Co1 C2 167.2(3)
C11 C10 Co1 C2 49.4(5)
C9 C10 Co1 C5 -22.5(7)
C11 C10 Co1 C5 -140.4(5)
C9 C10 Co1 C6 -55.1(4)
C11 C10 Co1 C6 -172.9(4)
C9 C10 Co1 C11 117.9(6)
C9 C10 Co1 C7 80.3(4)
C11 C10 Co1 C7 -37.6(4)
C9 C10 Co1 C8 37.2(3)
C11 C10 Co1 C8 -80.7(5)
C11 C10 Co1 C9 -117.9(6)
C1 C2 C3A C4A 41.8(9)
C3B C2 C3A C4A 58(3)
Co1 C2 C3A C4A -38.2(8)
C6 C5 C4A C3A -114.2(7)
C4B C5 C4A C3A 55(3)
Co1 C5 C4A C3A -36.4(8)
C2 C3A C4A C5 47.8(9)
C1 C2 C3B C4B 110(3)
C3A C2 C3B C4B -57(2)
Co1 C2 C3B C4B 38(3)
C2 C3B C4B C5 -50(4)
C6 C5 C4B C3B -43(5)
C4A C5 C4B C3B -57(2)
Co1 C5 C4B C3B 39(4)
